data_2012840
loop_
_publ_author_name
'Skakle, Janet M. S.'
'Wardell, James L.'
'Wardell, Solange M. S. V.'

_publ_section_title
;
 (4-Nitrophenylsulfanylmethyl)triphenylstannane and
 (4-nitrophenylsulfonylmethyl)triphenylstannane:
 <i>R</i>f&#x0331;{_2^2}(<i>X</i>) rings (<i>X</i> is 10, 18 or 24) and
 C---H&#x00B7;&#x00B7;&#x00B7;\p interactions
;
_journal_issue 7
_journal_name_full 'Acta Crystallographica Section C'
_journal_page_first m413
_journal_page_last m417
_journal_paper_doi 10.1107/S0108270102010375
_journal_volume 58
_journal_year 2002
_chemical_formula_iupac '[Sn (C6 H5)3 (C7 H6 N O4 S)]'
_chemical_formula_moiety 'C25 H21 N O4 S Sn'
_chemical_formula_sum 'C25 H21 N O4 S Sn'
_chemical_formula_weight 550.18
_chemical_name_systematic
;
(4-nitrophenylsulfonylmethyl)triphenylstannane
;
_space_group_IT_number 2
_symmetry_cell_setting triclinic
_symmetry_space_group_name_Hall '-P 1'
_symmetry_space_group_name_H-M 'P -1'
_atom_sites_solution_hydrogens geom
_atom_sites_solution_primary direct
_atom_sites_solution_secondary difmap
_audit_creation_method SHELXL97
_cell_angle_alpha 81.0264(19)
_cell_angle_beta 89.4798(19)
_cell_angle_gamma 72.5146(17)
_cell_formula_units_Z 2
_cell_length_a 6.8715(4)
_cell_length_b 9.9680(5)
_cell_length_c 17.6403(10)
_cell_measurement_reflns_used 10598
_cell_measurement_temperature 120(2)
_cell_measurement_theta_max 28.89
_cell_measurement_theta_min 2.34
_cell_volume 1137.42(11)
_computing_cell_refinement 'SAINT (Bruker, 1999)'
_computing_data_collection 'SMART (Bruker, 1999)'
_computing_data_reduction SAINT
_computing_molecular_graphics
;ORTEX in OSCAIL (McArdle, 1994, 2000) and ORTEPIII for Windows (Farrugia,
 1997)
;
_computing_publication_material SHELXL97
_computing_structure_refinement 'SHELXL97 (Sheldrick, 1997)'
_computing_structure_solution 'SHELXS97 (Sheldrick, 1990)'
_diffrn_ambient_temperature 120(2)
_diffrn_measured_fraction_theta_full 0.985
_diffrn_measured_fraction_theta_max 0.879
_diffrn_measurement_device_type 'Bruker SMART CCD area-detector'
_diffrn_measurement_method \f/\w
_diffrn_radiation_monochromator graphite
_diffrn_radiation_source 'fine-focus sealed tube'
_diffrn_radiation_type MoK\a
_diffrn_radiation_wavelength 0.71073
_diffrn_reflns_av_R_equivalents 0.011
_diffrn_reflns_av_sigmaI/netI 0.012
_diffrn_reflns_limit_h_max 8
_diffrn_reflns_limit_h_min -9
_diffrn_reflns_limit_k_max 13
_diffrn_reflns_limit_k_min -13
_diffrn_reflns_limit_l_max 23
_diffrn_reflns_limit_l_min -23
_diffrn_reflns_number 10598
_diffrn_reflns_theta_full 27.00
_diffrn_reflns_theta_max 28.87
_diffrn_reflns_theta_min 2.17
_diffrn_standards_decay_% negligible
_exptl_absorpt_coefficient_mu 1.247
_exptl_absorpt_correction_T_max 0.688
_exptl_absorpt_correction_T_min 0.674
_exptl_absorpt_correction_type multi-scan
_exptl_absorpt_process_details '(SADABS; Sheldrick, 1997)'
_exptl_crystal_colour colourless
_exptl_crystal_density_diffrn 1.606
_exptl_crystal_density_meas ?
_exptl_crystal_density_method 'not measured'
_exptl_crystal_description block
_exptl_crystal_F_000 552
_exptl_crystal_size_max 0.5
_exptl_crystal_size_mid 0.3
_exptl_crystal_size_min 0.3
_refine_diff_density_max 0.38
_refine_diff_density_min -0.61
_refine_ls_extinction_method none
_refine_ls_goodness_of_fit_ref 1.097
_refine_ls_hydrogen_treatment constr
_refine_ls_matrix_type full
_refine_ls_number_parameters 289
_refine_ls_number_reflns 5261
_refine_ls_number_restraints 0
_refine_ls_restrained_S_all 1.097
_refine_ls_R_factor_all 0.019
_refine_ls_R_factor_gt 0.018
_refine_ls_shift/su_max 0.002
_refine_ls_shift/su_mean 0.000
_refine_ls_structure_factor_coef Fsqd
_refine_ls_weighting_details 'w = 1/[\s^2^(Fo^2^)+(0.0246P)^2^+0.5422P] where P=(Fo^2^+2Fc^2^)/3'
_refine_ls_weighting_scheme calc
_refine_ls_wR_factor_gt 0.046
_refine_ls_wR_factor_ref 0.046
_reflns_number_gt 5061
_reflns_number_total 5261
_reflns_threshold_expression I>2\s(I)
_cod_data_source_file sk1559.cif
_cod_data_source_block II
_cod_depositor_comments
;
The following automatic conversions were performed:

'_exptl_crystal_density_meas' value 'not measured' was changed to '?'
- the value is perceived as not measured.

Automatic conversion script
Id: cif_fix_values 3008 2015-01-20 13:52:24Z robertas 
;
_cod_original_sg_symbol_H-M P-1
_cod_database_code 2012840
_cod_database_fobs_code 2012840

loop_
_symmetry_equiv_pos_as_xyz
'x, y, z'
'-x, -y, -z'

loop_
_atom_site_label
_atom_site_fract_x
_atom_site_fract_y
_atom_site_fract_z
_atom_site_U_iso_or_equiv
_atom_site_adp_type
_atom_site_calc_flag
_atom_site_refinement_flags
_atom_site_occupancy
_atom_site_disorder_assembly
_atom_site_disorder_group
_atom_site_type_symbol
N1 -0.1272(2) 0.78849(14) -0.07945(7) 0.0229(3) Uani d . 1 . . N
O1 -0.1909(2) 0.68648(14) -0.07962(8) 0.0338(3) Uani d . 1 . . O
O2 -0.21350(19) 0.90812(13) -0.11411(7) 0.0320(3) Uani d . 1 . . O
C1 0.4041(2) 0.73397(15) 0.05258(8) 0.0173(3) Uani d . 1 . . C
C2 0.3224(2) 0.86023(16) 0.00211(8) 0.0200(3) Uani d . 1 . . C
H2 0.3849 0.9339 -0.0018 0.024 Uiso calc R 1 . . H
C3 0.1485(2) 0.87784(16) -0.04253(8) 0.0200(3) Uani d . 1 . . C
H3 0.0903 0.9632 -0.0776 0.024 Uiso calc R 1 . . H
C4 0.0622(2) 0.76800(16) -0.03473(8) 0.0190(3) Uani d . 1 . . C
C5 0.1449(3) 0.64027(17) 0.01373(10) 0.0260(3) Uani d . 1 . . C
H5 0.0838 0.5659 0.0167 0.031 Uiso calc R 1 . . H
C6 0.3187(2) 0.62317(16) 0.05790(9) 0.0240(3) Uani d . 1 . . C
H6 0.3792 0.5363 0.0916 0.029 Uiso calc R 1 . . H
S1 0.61069(5) 0.71692(4) 0.11706(2) 0.01771(7) Uani d . 1 . . S
O3 0.72525(18) 0.56815(12) 0.13397(7) 0.0288(3) Uani d . 1 . . O
O4 0.71512(17) 0.81764(13) 0.08552(6) 0.0258(2) Uani d . 1 . . O
C7 0.4902(2) 0.77127(17) 0.19955(8) 0.0203(3) Uani d . 1 . . C
H7A 0.4147 0.7040 0.2202 0.024 Uiso calc R 1 . . H
H7B 0.3886 0.8662 0.1848 0.024 Uiso calc R 1 . . H
Sn1 0.693023(14) 0.783753(10) 0.290829(5) 0.01694(4) Uani d . 1 . . Sn
C11 0.7754(2) 0.97516(15) 0.26859(8) 0.0191(3) Uani d . 1 . . C
C12 0.6574(2) 1.09512(17) 0.21877(9) 0.0237(3) Uani d . 1 . . C
H12 0.5391 1.0913 0.1929 0.028 Uiso calc R 1 . . H
C13 0.7128(3) 1.21997(17) 0.20701(10) 0.0272(3) Uani d . 1 . . C
H13 0.6330 1.3002 0.1724 0.033 Uiso calc R 1 . . H
C14 0.8821(3) 1.22852(18) 0.24508(10) 0.0304(4) Uani d . 1 . . C
H14 0.9175 1.3146 0.2375 0.036 Uiso calc R 1 . . H
C15 1.0006(3) 1.1101(2) 0.29464(11) 0.0333(4) Uani d . 1 . . C
H15 1.1177 1.1152 0.3208 0.040 Uiso calc R 1 . . H
C16 0.9482(3) 0.98432(18) 0.30605(10) 0.0271(3) Uani d . 1 . . C
H16 1.0308 0.9037 0.3397 0.033 Uiso calc R 1 . . H
C21 0.4997(2) 0.78970(16) 0.38663(8) 0.0195(3) Uani d . 1 . . C
C22 0.4313(2) 0.91175(17) 0.42094(9) 0.0252(3) Uani d . 1 . . C
H22 0.4759 0.9920 0.4028 0.030 Uiso calc R 1 . . H
C23 0.2987(3) 0.9176(2) 0.48136(10) 0.0320(4) Uani d . 1 . . C
H23 0.2517 1.0021 0.5035 0.038 Uiso calc R 1 . . H
C24 0.2353(3) 0.8006(2) 0.50912(10) 0.0334(4) Uani d . 1 . . C
H24 0.1465 0.8039 0.5508 0.040 Uiso calc R 1 . . H
C25 0.3016(3) 0.6788(2) 0.47588(10) 0.0319(4) Uani d . 1 . . C
H25 0.2584 0.5984 0.4949 0.038 Uiso calc R 1 . . H
C26 0.4316(3) 0.67337(17) 0.41457(9) 0.0252(3) Uani d . 1 . . C
H26 0.4742 0.5897 0.3916 0.030 Uiso calc R 1 . . H
C31 0.9550(2) 0.59999(16) 0.31201(9) 0.0197(3) Uani d . 1 . . C
C32 0.9942(3) 0.51393(17) 0.38376(9) 0.0260(3) Uani d . 1 . . C
H32 0.9016 0.5365 0.4235 0.031 Uiso calc R 1 . . H
C33 1.1671(3) 0.39519(18) 0.39821(10) 0.0305(4) Uani d . 1 . . C
H33 1.1916 0.3376 0.4475 0.037 Uiso calc R 1 . . H
C34 1.3028(3) 0.36128(18) 0.34098(11) 0.0314(4) Uani d . 1 . . C
H34 1.4209 0.2806 0.3506 0.038 Uiso calc R 1 . . H
C35 1.2653(3) 0.4461(2) 0.26909(11) 0.0363(4) Uani d . 1 . . C
H35 1.3582 0.4231 0.2295 0.044 Uiso calc R 1 . . H
C36 1.0928(3) 0.56447(19) 0.25470(10) 0.0285(3) Uani d . 1 . . C
H36 1.0687 0.6216 0.2053 0.034 Uiso calc R 1 . . H

loop_
_atom_site_aniso_label
_atom_site_aniso_U_11
_atom_site_aniso_U_22
_atom_site_aniso_U_33
_atom_site_aniso_U_12
_atom_site_aniso_U_13
_atom_site_aniso_U_23
N1 0.0218(6) 0.0249(6) 0.0209(6) -0.0054(5) -0.0037(5) -0.0037(5)
O1 0.0329(6) 0.0313(6) 0.0402(7) -0.0157(5) -0.0134(5) -0.0024(5)
O2 0.0284(6) 0.0270(6) 0.0354(7) -0.0029(5) -0.0130(5) 0.0009(5)
C1 0.0167(6) 0.0192(6) 0.0161(6) -0.0056(5) -0.0005(5) -0.0031(5)
C2 0.0217(7) 0.0196(7) 0.0197(7) -0.0090(6) 0.0009(5) -0.0008(5)
C3 0.0213(7) 0.0191(7) 0.0176(7) -0.0050(6) -0.0002(5) 0.0002(5)
C4 0.0183(7) 0.0215(7) 0.0171(6) -0.0054(5) -0.0020(5) -0.0038(5)
C5 0.0293(8) 0.0209(7) 0.0299(8) -0.0124(6) -0.0088(6) 0.0000(6)
C6 0.0270(8) 0.0183(7) 0.0259(8) -0.0083(6) -0.0082(6) 0.0026(6)
S1 0.01634(16) 0.01868(16) 0.01827(16) -0.00573(13) -0.00165(12) -0.00247(12)
O3 0.0266(6) 0.0206(5) 0.0348(6) 0.0001(4) -0.0111(5) -0.0056(5)
O4 0.0236(5) 0.0337(6) 0.0243(6) -0.0163(5) 0.0011(4) -0.0023(5)
C7 0.0190(7) 0.0259(7) 0.0167(6) -0.0079(6) -0.0002(5) -0.0029(5)
Sn1 0.01711(5) 0.01794(5) 0.01597(5) -0.00640(4) -0.00087(3) -0.00107(4)
C11 0.0206(7) 0.0187(7) 0.0180(7) -0.0062(5) 0.0020(5) -0.0025(5)
C12 0.0204(7) 0.0246(7) 0.0228(7) -0.0031(6) 0.0006(6) -0.0016(6)
C13 0.0300(8) 0.0186(7) 0.0268(8) 0.0000(6) 0.0081(6) -0.0004(6)
C14 0.0413(10) 0.0202(7) 0.0331(9) -0.0137(7) 0.0102(7) -0.0060(6)
C15 0.0368(9) 0.0317(9) 0.0362(9) -0.0191(8) -0.0064(7) -0.0018(7)
C16 0.0284(8) 0.0245(8) 0.0280(8) -0.0104(6) -0.0072(6) 0.0022(6)
C21 0.0179(7) 0.0228(7) 0.0174(6) -0.0061(5) -0.0018(5) -0.0019(5)
C22 0.0241(7) 0.0250(7) 0.0281(8) -0.0085(6) -0.0021(6) -0.0062(6)
C23 0.0250(8) 0.0417(10) 0.0309(9) -0.0064(7) 0.0009(7) -0.0179(7)
C24 0.0237(8) 0.0543(11) 0.0225(8) -0.0120(8) 0.0037(6) -0.0069(7)
C25 0.0316(9) 0.0389(9) 0.0261(8) -0.0164(8) 0.0028(7) 0.0030(7)
C26 0.0277(8) 0.0236(7) 0.0250(8) -0.0096(6) 0.0017(6) -0.0024(6)
C31 0.0184(7) 0.0194(7) 0.0222(7) -0.0078(5) -0.0020(5) -0.0023(5)
C32 0.0278(8) 0.0249(8) 0.0233(7) -0.0073(6) 0.0003(6) 0.0003(6)
C33 0.0355(9) 0.0238(8) 0.0280(8) -0.0070(7) -0.0064(7) 0.0053(6)
C34 0.0263(8) 0.0225(8) 0.0401(10) -0.0011(6) -0.0053(7) -0.0017(7)
C35 0.0273(9) 0.0390(10) 0.0336(9) 0.0022(7) 0.0061(7) -0.0035(8)
C36 0.0237(8) 0.0326(8) 0.0241(8) -0.0043(7) 0.0016(6) 0.0017(6)

loop_
_atom_type_symbol
_atom_type_description
_atom_type_scat_dispersion_real
_atom_type_scat_dispersion_imag
_atom_type_scat_source
C C 0.0033 0.0016 'International Tables Vol C Tables 4.2.6.8 and 6.1.1.4'
H H 0.0000 0.0000 'International Tables Vol C Tables 4.2.6.8 and 6.1.1.4'
N N 0.0061 0.0033 'International Tables Vol C Tables 4.2.6.8 and 6.1.1.4'
O O 0.0106 0.0060 'International Tables Vol C Tables 4.2.6.8 and 6.1.1.4'
S S 0.1246 0.1234 'International Tables Vol C Tables 4.2.6.8 and 6.1.1.4'
Sn Sn -0.6537 1.4246 'International Tables Vol C Tables 4.2.6.8 and 6.1.1.4'

loop_
_geom_angle_atom_site_label_1
_geom_angle_atom_site_label_2
_geom_angle_atom_site_label_3
_geom_angle
O1 N1 O2 123.57(13)
O1 N1 C4 118.67(13)
O2 N1 C4 117.76(13)
C2 C1 C6 121.38(13)
C2 C1 S1 119.84(11)
C6 C1 S1 118.62(11)
C3 C2 C1 119.40(13)
C3 C2 H2 120.3
C1 C2 H2 120.3
C4 C3 C2 118.34(13)
C4 C3 H3 120.8
C2 C3 H3 120.8
C5 C4 C3 122.90(14)
C5 C4 N1 118.52(13)
C3 C4 N1 118.57(13)
C4 C5 C6 118.46(14)
C4 C5 H5 120.8
C6 C5 H5 120.8
C5 C6 C1 119.46(14)
C5 C6 H6 120.3
C1 C6 H6 120.3
O3 S1 O4 118.72(7)
O3 S1 C7 109.20(8)
O4 S1 C7 108.46(7)
O3 S1 C1 107.67(7)
O4 S1 C1 108.16(7)
C7 S1 C1 103.56(7)
S1 O3 Sn1 62.83(4)
S1 O4 Sn1 67.78(4)
S1 C7 Sn1 115.20(7)
S1 C7 H7A 108.5
Sn1 C7 H7A 108.5
S1 C7 H7B 108.5
Sn1 C7 H7B 108.5
H7A C7 H7B 107.5
C11 Sn1 C31 111.76(6)
C11 Sn1 C21 109.81(6)
C31 Sn1 C21 110.02(6)
C11 Sn1 C7 111.36(6)
C31 Sn1 C7 112.24(6)
C21 Sn1 C7 101.15(5)
C11 Sn1 O4 81.13(4)
C31 Sn1 O4 94.52(5)
C21 Sn1 O4 145.61(4)
C7 Sn1 O4 45.81(4)
C11 Sn1 O3 118.94(4)
C31 Sn1 O3 70.62(4)
C21 Sn1 O3 126.99(4)
C7 Sn1 O3 43.14(4)
O4 Sn1 O3 39.58(3)
C16 C11 C12 118.48(14)
C16 C11 Sn1 119.72(11)
C12 C11 Sn1 121.78(11)
C13 C12 C11 120.33(15)
C13 C12 H12 119.8
C11 C12 H12 119.8
C14 C13 C12 120.73(15)
C14 C13 H13 119.6
C12 C13 H13 119.6
C13 C14 C15 119.48(15)
C13 C14 H14 120.3
C15 C14 H14 120.3
C14 C15 C16 120.26(16)
C14 C15 H15 119.9
C16 C15 H15 119.9
C15 C16 C11 120.71(15)
C15 C16 H16 119.6
C11 C16 H16 119.6
C22 C21 C26 118.17(14)
C22 C21 Sn1 121.02(11)
C26 C21 Sn1 120.76(11)
C23 C22 C21 121.02(15)
C23 C22 H22 119.5
C21 C22 H22 119.5
C24 C23 C22 120.04(16)
C24 C23 H23 120.0
C22 C23 H23 120.0
C25 C24 C23 119.71(16)
C25 C24 H24 120.1
C23 C24 H24 120.1
C24 C25 C26 120.43(16)
C24 C25 H25 119.8
C26 C25 H25 119.8
C25 C26 C21 120.62(15)
C25 C26 H26 119.7
C21 C26 H26 119.7
C36 C31 C32 118.34(14)
C36 C31 Sn1 120.73(11)
C32 C31 Sn1 120.92(11)
C31 C32 C33 121.08(16)
C31 C32 H32 119.5
C33 C32 H32 119.5
C34 C33 C32 120.03(16)
C34 C33 H33 120.0
C32 C33 H33 120.0
C33 C34 C35 119.48(16)
C33 C34 H34 120.3
C35 C34 H34 120.3
C34 C35 C36 120.48(17)
C34 C35 H35 119.8
C36 C35 H35 119.8
C35 C36 C31 120.59(16)
C35 C36 H36 119.7
C31 C36 H36 119.7

loop_
_geom_bond_atom_site_label_1
_geom_bond_atom_site_label_2
_geom_bond_site_symmetry_2
_geom_bond_distance
_geom_bond_publ_flag
N1 O1 . 1.2222(18) ?
N1 O2 . 1.2254(18) ?
N1 C4 . 1.4721(19) ?
C1 C2 . 1.388(2) ?
C1 C6 . 1.389(2) ?
C1 S1 . 1.7782(14) ?
C2 C3 . 1.388(2) ?
C2 H2 . 0.9500 ?
C3 C4 . 1.382(2) ?
C3 H3 . 0.9500 ?
C4 C5 . 1.382(2) ?
C5 C6 . 1.384(2) ?
C5 H5 . 0.9500 ?
C6 H6 . 0.9500 ?
S1 O3 . 1.4396(12) ?
S1 O4 . 1.4435(11) ?
S1 C7 . 1.7469(15) ?
O3 Sn1 . 3.7259(12) ?
O4 Sn1 . 3.5906(12) ?
C7 Sn1 . 2.1815(14) ?
C7 H7A . 0.9900 ?
C7 H7B . 0.9900 ?
Sn1 C11 . 2.1275(15) ?
Sn1 C31 . 2.1337(15) ?
Sn1 C21 . 2.1371(15) ?
C11 C16 . 1.397(2) ?
C11 C12 . 1.401(2) ?
C12 C13 . 1.392(2) ?
C12 H12 . 0.9500 ?
C13 C14 . 1.380(3) ?
C13 H13 . 0.9500 ?
C14 C15 . 1.390(3) ?
C14 H14 . 0.9500 ?
C15 C16 . 1.391(2) ?
C15 H15 . 0.9500 ?
C16 H16 . 0.9500 ?
C21 C22 . 1.396(2) ?
C21 C26 . 1.397(2) ?
C22 C23 . 1.393(2) ?
C22 H22 . 0.9500 ?
C23 C24 . 1.383(3) ?
C23 H23 . 0.9500 ?
C24 C25 . 1.382(3) ?
C24 H24 . 0.9500 ?
C25 C26 . 1.393(2) ?
C25 H25 . 0.9500 ?
C26 H26 . 0.9500 ?
C31 C36 . 1.392(2) ?
C31 C32 . 1.392(2) ?
C32 C33 . 1.394(2) ?
C32 H32 . 0.9500 ?
C33 C34 . 1.379(3) ?
C33 H33 . 0.9500 ?
C34 C35 . 1.389(3) ?
C34 H34 . 0.9500 ?
C35 C36 . 1.390(2) ?
C35 H35 . 0.9500 ?
C36 H36 . 0.9500 ?

loop_
_geom_hbond_atom_site_label_D
_geom_hbond_atom_site_label_H
_geom_hbond_atom_site_label_A
_geom_hbond_site_symmetry_A
_geom_hbond_distance_DH
_geom_hbond_distance_HA
_geom_hbond_distance_DA
_geom_hbond_angle_DHA
C2 H2 O4 2_675 0.95 2.58 3.2753(19) 131
C5 H5 O1 2_565 0.95 2.48 3.204(2) 133
C7 H7B O2 2_575 0.99 2.36 3.3163(19) 161

loop_
_geom_torsion_atom_site_label_1
_geom_torsion_atom_site_label_2
_geom_torsion_atom_site_label_3
_geom_torsion_atom_site_label_4
_geom_torsion
C6 C1 C2 C3 1.8(2)
S1 C1 C2 C3 -173.58(11)
C1 C2 C3 C4 0.2(2)
C2 C3 C4 C5 -2.0(2)
C2 C3 C4 N1 177.39(13)
O1 N1 C4 C5 -9.0(2)
O2 N1 C4 C5 170.43(15)
O1 N1 C4 C3 171.62(14)
O2 N1 C4 C3 -9.0(2)
C3 C4 C5 C6 1.8(3)
N1 C4 C5 C6 -177.62(15)
C4 C5 C6 C1 0.2(3)
C2 C1 C6 C5 -2.0(2)
S1 C1 C6 C5 173.40(13)
C2 C1 S1 O3 -152.70(12)
C6 C1 S1 O3 31.82(14)
C2 C1 S1 O4 -23.25(14)
C6 C1 S1 O4 161.27(12)
C2 C1 S1 C7 91.70(13)
C6 C1 S1 C7 -83.77(13)
O4 S1 O3 Sn1 90.80(6)
C7 S1 O3 Sn1 -34.18(5)
C1 S1 O3 Sn1 -145.99(6)
O3 S1 O4 Sn1 -94.34(6)
C7 S1 O4 Sn1 30.99(5)
C1 S1 O4 Sn1 142.69(5)
O3 S1 C7 Sn1 70.63(9)
O4 S1 C7 Sn1 -60.12(9)
C1 S1 C7 Sn1 -174.87(7)
S1 C7 Sn1 C11 79.80(9)
S1 C7 Sn1 C31 -46.36(10)
S1 C7 Sn1 C21 -163.59(8)
S1 C7 Sn1 O4 27.46(5)
S1 C7 Sn1 O3 -30.23(5)
S1 O4 Sn1 C11 -164.80(6)
S1 O4 Sn1 C31 83.85(6)
S1 O4 Sn1 C21 -52.51(10)
S1 O4 Sn1 C7 -33.05(7)
S1 O4 Sn1 O3 32.02(4)
S1 O3 Sn1 C11 -52.65(7)
S1 O3 Sn1 C31 -157.40(7)
S1 O3 Sn1 C21 101.67(7)
S1 O3 Sn1 C7 38.42(7)
S1 O3 Sn1 O4 -33.59(4)
C31 Sn1 C11 C16 -34.07(14)
C21 Sn1 C11 C16 88.32(13)
C7 Sn1 C11 C16 -160.48(12)
O4 Sn1 C11 C16 -125.42(13)
O3 Sn1 C11 C16 -113.26(12)
C31 Sn1 C11 C12 147.86(12)
C21 Sn1 C11 C12 -89.75(13)
C7 Sn1 C11 C12 21.44(14)
O4 Sn1 C11 C12 56.51(12)
O3 Sn1 C11 C12 68.67(13)
C16 C11 C12 C13 0.2(2)
Sn1 C11 C12 C13 178.33(11)
C11 C12 C13 C14 -1.1(2)
C12 C13 C14 C15 1.2(3)
C13 C14 C15 C16 -0.3(3)
C14 C15 C16 C11 -0.6(3)
C12 C11 C16 C15 0.6(2)
Sn1 C11 C16 C15 -177.53(14)
C11 Sn1 C21 C22 5.31(14)
C31 Sn1 C21 C22 128.72(12)
C7 Sn1 C21 C22 -112.44(12)
O4 Sn1 C21 C22 -98.35(13)
O3 Sn1 C21 C22 -150.93(10)
C11 Sn1 C21 C26 -177.36(12)
C31 Sn1 C21 C26 -53.95(13)
C7 Sn1 C21 C26 64.89(13)
O4 Sn1 C21 C26 78.98(15)
O3 Sn1 C21 C26 26.40(14)
C26 C21 C22 C23 0.0(2)
Sn1 C21 C22 C23 177.37(12)
C21 C22 C23 C24 1.0(3)
C22 C23 C24 C25 -1.0(3)
C23 C24 C25 C26 -0.1(3)
C24 C25 C26 C21 1.1(3)
C22 C21 C26 C25 -1.1(2)
Sn1 C21 C26 C25 -178.46(12)
C11 Sn1 C31 C36 -64.63(14)
C21 Sn1 C31 C36 173.10(12)
C7 Sn1 C31 C36 61.31(14)
O4 Sn1 C31 C36 17.61(13)
O3 Sn1 C31 C36 49.69(12)
C11 Sn1 C31 C32 114.35(13)
C21 Sn1 C31 C32 -7.91(14)
C7 Sn1 C31 C32 -119.71(12)
O4 Sn1 C31 C32 -163.41(12)
O3 Sn1 C31 C32 -131.33(13)
C36 C31 C32 C33 0.2(2)
Sn1 C31 C32 C33 -178.85(13)
C31 C32 C33 C34 0.0(3)
C32 C33 C34 C35 -0.1(3)
C33 C34 C35 C36 0.1(3)
C34 C35 C36 C31 0.1(3)
C32 C31 C36 C35 -0.2(3)
Sn1 C31 C36 C35 178.83(14)
